data_7239954
loop_
_publ_author_name
'Liu, Renfei'
'Zhu, Guanxing'
'Zhang, Gang'

_publ_section_title
;
 N-Substitution of acridone with electron-donating groups: crystal
 packing, intramolecular charge transfer and tuneable aggregation induced
 emission
;
_journal_issue 12
_journal_name_full 'RSC Advances'
_journal_page_first 7092
_journal_page_last 7098
_journal_paper_doi 10.1039/C9RA10615D
_journal_volume 10
_journal_year 2020
_chemical_formula_moiety 'C20 H15 N O2'
_chemical_formula_sum 'C20 H15 N O2'
_chemical_formula_weight 301.33
_space_group_crystal_system monoclinic
_space_group_IT_number 14
_space_group_name_Hall '-P 2yn'
_space_group_name_H-M_alt 'P 1 21/n 1'
_atom_sites_solution_hydrogens geom
_atom_sites_solution_primary dual
_audit_creation_date 2018-11-22
_audit_creation_method
;
Olex2 1.2
(compiled 2014.09.19 svn.r3010 for OlexSys, GUI svn.r4874)
;
_audit_update_record
;
2019-12-15 deposited with the CCDC.	2020-02-12 downloaded from the CCDC.
;
_cell_angle_alpha 90
_cell_angle_beta 92.779(3)
_cell_angle_gamma 90
_cell_formula_units_Z 8
_cell_length_a 9.4255(10)
_cell_length_b 12.9799(13)
_cell_length_c 24.692(2)
_cell_measurement_reflns_used 6628
_cell_measurement_temperature 283(2)
_cell_measurement_theta_max 27.380
_cell_measurement_theta_min 2.278
_cell_volume 3017.3(5)
_computing_cell_refinement 'SAINT v8.34A (Bruker, 2013)'
_computing_data_reduction 'SAINT v8.34A (Bruker, 2013)'
_computing_molecular_graphics 'Olex2 (Dolomanov et al., 2009)'
_computing_publication_material 'Olex2 (Dolomanov et al., 2009)'
_computing_structure_refinement 'ShelXL (Sheldrick, 2008)'
_computing_structure_solution 'ShelXT (Sheldrick, 2015)'
_diffrn_ambient_temperature 283.36
_diffrn_detector 'CCD area detector'
_diffrn_detector_area_resol_mean 7.9
_diffrn_detector_type 'Bruker SMART CCD 1K area detector'
_diffrn_measured_fraction_theta_full 1.000
_diffrn_measured_fraction_theta_max 1.000
_diffrn_measurement_device 'three-circle diffractometer'
_diffrn_measurement_device_type 'Bruker SMART CCD 1K area detector'
_diffrn_measurement_method '\w scans'
_diffrn_radiation_monochromator graphite
_diffrn_radiation_probe x-ray
_diffrn_radiation_type MoK\a
_diffrn_radiation_wavelength 0.71076
_diffrn_reflns_av_R_equivalents 0.1091
_diffrn_reflns_av_unetI/netI 0.1014
_diffrn_reflns_Laue_measured_fraction_full 1.000
_diffrn_reflns_Laue_measured_fraction_max 1.000
_diffrn_reflns_limit_h_max 12
_diffrn_reflns_limit_h_min -11
_diffrn_reflns_limit_k_max 16
_diffrn_reflns_limit_k_min -16
_diffrn_reflns_limit_l_max 30
_diffrn_reflns_limit_l_min -31
_diffrn_reflns_number 44195
_diffrn_reflns_point_group_measured_fraction_full 1.000
_diffrn_reflns_point_group_measured_fraction_max 1.000
_diffrn_reflns_theta_full 25.243
_diffrn_reflns_theta_max 27.000
_diffrn_reflns_theta_min 2.278
_diffrn_source 'sealed X-ray tube'
_diffrn_source_target Mo
_exptl_absorpt_coefficient_mu 0.086
_exptl_absorpt_correction_T_max 0.7456
_exptl_absorpt_correction_T_min 0.6521
_exptl_absorpt_correction_type multi-scan
_exptl_absorpt_process_details 'SADABS 2014/5'
_exptl_crystal_colour 'clear light colourless'
_exptl_crystal_colour_lustre clear
_exptl_crystal_colour_modifier light
_exptl_crystal_colour_primary colourless
_exptl_crystal_density_diffrn 1.327
_exptl_crystal_description block
_exptl_crystal_F_000 1264
_exptl_crystal_size_max 0.3
_exptl_crystal_size_mid 0.3
_exptl_crystal_size_min 0.3
_refine_diff_density_max 0.193
_refine_diff_density_min -0.169
_refine_diff_density_rms 0.040
_refine_ls_extinction_method none
_refine_ls_goodness_of_fit_ref 1.203
_refine_ls_hydrogen_treatment constr
_refine_ls_matrix_type full
_refine_ls_number_parameters 417
_refine_ls_number_reflns 6580
_refine_ls_number_restraints 0
_refine_ls_restrained_S_all 1.203
_refine_ls_R_factor_all 0.2532
_refine_ls_R_factor_gt 0.1289
_refine_ls_shift/su_max 0.000
_refine_ls_shift/su_mean 0.000
_refine_ls_structure_factor_coef Fsqd
_refine_ls_weighting_details 'w=1/[\s^2^(Fo^2^)+(0.0310P)^2^+2.4922P] where P=(Fo^2^+2Fc^2^)/3'
_refine_ls_weighting_scheme calc
_refine_ls_wR_factor_gt 0.1506
_refine_ls_wR_factor_ref 0.1860
_reflns_Friedel_coverage 0.000
_reflns_number_gt 2947
_reflns_number_total 6580
_reflns_threshold_expression 'I > 2\s(I)'
_cod_data_source_file c9ra10615d2.cif
_cod_data_source_block mo_20180926a_0m
_cod_depositor_comments 'Adding full bibliography for 7239954--7239956.cif.'
_cod_database_code 7239954
_shelx_space_group_comment
;
The symmetry employed for this shelxl refinement is uniquely defined
by the following loop, which should always be used as a source of
symmetry information in preference to the above space-group names.
They are only intended as comments.
;
_shelx_estimated_absorpt_t_max 0.975
_shelx_estimated_absorpt_t_min 0.975
_olex2_refinement_description
;
1. Others
 Fixed Uiso: H15(0.056) H16A(0.058) H15A(0.056) H18A(0.057) H16(0.059)
 H19A(0.06) H18(0.059) H12(0.061) H2(0.067) H19(0.059) H12A(0.069) H2A(0.07)
 H9(0.074) H5(0.076) H11(0.076) H9A(0.077) H5A(0.078) H11A(0.081) H4(0.087)
 H10(0.082) H10A(0.088) H3A(0.085) H3(0.08) H20A(0.118) H20B(0.118) H20C(0.118)
 H4A(0.094) H20D(0.122) H20E(0.122) H20F(0.122)
 Fixed X: H15(0.620867) H16A(0.852259) H15A(0.706071) H18A(0.790419)
 H16(0.479767) H19A(0.646483) H18(0.559548) H12(0.496716) H2(0.90875)
 H19(0.702385) H12A(0.841941) H2A(0.427696) H9(0.778715) H5(1.205001)
 H11(0.397977) H9A(0.556852) H5A(0.131743) H11A(0.939505) H4(1.298603)
 H10(0.538361) H10A(0.798239) H3A(0.187336) H3(1.149119) H20A(1.013984)
 H20B(0.99879) H20C(0.86475) H4A(0.037779) H20D(0.354703) H20E(0.487585)
 H20F(0.336337)
 Fixed Y: H15(0.544815) H16A(0.593934) H15A(0.548553) H18A(0.891226)
 H16(0.603283) H19A(0.844792) H18(0.894309) H12(0.656337) H2(0.677497)
 H19(0.835548) H12A(0.666169) H2A(0.696684) H9(0.553973) H5(0.595629)
 H11(0.618057) H9A(0.576672) H5A(0.616154) H11A(0.628282) H4(0.630811)
 H10(0.563951) H10A(0.583155) H3A(0.691315) H3(0.671249) H20A(0.873149)
 H20B(0.90578) H20C(0.903532) H4A(0.652167) H20D(0.919404) H20E(0.917003)
 H20F(0.892672)
 Fixed Z: H15(0.537565) H16A(0.6735) H15A(0.741926) H18A(0.707262)
 H16(0.604606) H19A(0.776764) H18(0.563538) H12(0.43326) H2(0.557997)
 H19(0.496001) H12A(0.843562) H2A(0.720038) H9(0.295241) H5(0.421063)
 H11(0.349105) H9A(0.98266) H5A(0.857074) H11A(0.9274) H4(0.506061)
 H10(0.28041) H10A(0.997865) H3A(0.703464) H3(0.574573) H20A(0.600163)
 H20B(0.660736) H20C(0.620603) H4A(0.772811) H20D(0.610949) H20E(0.65165)
 H20F(0.672127)
;
_shelx_shelxl_version_number 2017/1
_olex2_submission_special_instructions 'No special instructions were received'

loop_
_space_group_symop_operation_xyz
'x, y, z'
'-x+1/2, y+1/2, -z+1/2'
'-x, -y, -z'
'x-1/2, -y-1/2, z-1/2'

loop_
_atom_site_label
_atom_site_type_symbol
_atom_site_fract_x
_atom_site_fract_y
_atom_site_fract_z
_atom_site_U_iso_or_equiv
_atom_site_adp_type
_atom_site_occupancy
_atom_site_site_symmetry_order
_atom_site_calc_flag
_atom_site_refinement_flags_posn
_atom_site_refinement_flags_adp
_atom_site_refinement_flags_occupancy
_atom_site_disorder_assembly
_atom_site_disorder_group
O2A O 0.9288(3) 0.7663(2) 0.64444(11) 0.0613(9) Uani 1 1 d . . . . .
O2 O 0.4172(3) 0.7798(2) 0.63081(11) 0.0673(9) Uani 1 1 d . . . . .
O1 O 1.0192(3) 0.5672(2) 0.34525(12) 0.0722(10) Uani 1 1 d . . . . .
N1 N 0.7621(3) 0.6493(2) 0.46742(13) 0.0429(8) Uani 1 1 d . . . . .
N1A N 0.5740(4) 0.6629(3) 0.80974(13) 0.0469(9) Uani 1 1 d . . . . .
O1A O 0.3191(3) 0.5764(2) 0.93091(12) 0.0763(10) Uani 1 1 d . . . . .
C14 C 0.6733(4) 0.6852(3) 0.50963(15) 0.0390(10) Uani 1 1 d . . . . .
C17A C 0.8375(4) 0.7469(3) 0.68452(15) 0.0417(10) Uani 1 1 d . . . . .
C14A C 0.6644(4) 0.6924(3) 0.76669(15) 0.0419(10) Uani 1 1 d . . . . .
C1 C 0.9079(4) 0.6428(3) 0.47788(17) 0.0431(10) Uani 1 1 d . . . . .
C13 C 0.7019(4) 0.6277(3) 0.41652(16) 0.0417(10) Uani 1 1 d . . . . .
C17 C 0.5055(4) 0.7544(3) 0.59049(15) 0.0452(10) Uani 1 1 d . . . . .
C6A C 0.3383(5) 0.6337(3) 0.84111(18) 0.0476(11) Uani 1 1 d . . . . .
C15 C 0.6081(4) 0.6152(3) 0.54254(16) 0.0463(11) Uani 1 1 d . . . . .
H15 H 0.620867 0.544815 0.537565 0.056 Uiso 1 1 calc R . . . .
C1A C 0.4285(5) 0.6598(3) 0.79955(17) 0.0458(11) Uani 1 1 d . . . . .
C13A C 0.6359(5) 0.6433(3) 0.86088(17) 0.0466(11) Uani 1 1 d . . . . .
C16A C 0.8115(4) 0.6446(3) 0.69435(16) 0.0482(11) Uani 1 1 d . . . . .
H16A H 0.852259 0.593934 0.673500 0.058 Uiso 1 1 calc R . . . .
C15A C 0.7245(4) 0.6177(3) 0.73535(16) 0.0470(11) Uani 1 1 d . . . . .
H15A H 0.706071 0.548553 0.741926 0.056 Uiso 1 1 calc R . . . .
C7 C 0.9416(5) 0.5918(3) 0.38255(19) 0.0504(12) Uani 1 1 d . . . . .
C18A C 0.7748(4) 0.8220(3) 0.71468(15) 0.0472(11) Uani 1 1 d . . . . .
H18A H 0.790419 0.891226 0.707262 0.057 Uiso 1 1 calc R . . . .
C6 C 0.9986(4) 0.6161(3) 0.43660(18) 0.0468(11) Uani 1 1 d . . . . .
C16 C 0.5243(4) 0.6502(3) 0.58259(17) 0.0495(11) Uani 1 1 d . . . . .
H16 H 0.479767 0.603283 0.604606 0.059 Uiso 1 1 calc R . . . .
C19A C 0.6883(4) 0.7942(3) 0.75614(16) 0.0503(11) Uani 1 1 d . . . . .
H19A H 0.646483 0.844792 0.776764 0.060 Uiso 1 1 calc R . . . .
C8A C 0.5496(5) 0.6158(3) 0.90350(17) 0.0463(11) Uani 1 1 d . . . . .
C8 C 0.7876(5) 0.5968(3) 0.37415(17) 0.0456(11) Uani 1 1 d . . . . .
C7A C 0.3967(5) 0.6074(3) 0.89487(18) 0.0516(12) Uani 1 1 d . . . . .
C18 C 0.5716(4) 0.8240(3) 0.55826(16) 0.0494(11) Uani 1 1 d . . . . .
H18 H 0.559548 0.894309 0.563538 0.059 Uiso 1 1 calc R . . . .
C12 C 0.5547(5) 0.6354(3) 0.40590(18) 0.0509(11) Uani 1 1 d . . . . .
H12 H 0.496716 0.656337 0.433260 0.061 Uiso 1 1 calc R . . . .
C2 C 0.9675(5) 0.6618(3) 0.52994(19) 0.0556(12) Uani 1 1 d . . . . .
H2 H 0.908750 0.677497 0.557997 0.067 Uiso 1 1 calc R . . . .
C19 C 0.6567(4) 0.7887(3) 0.51770(16) 0.0489(11) Uani 1 1 d . . . . .
H19 H 0.702385 0.835548 0.496001 0.059 Uiso 1 1 calc R . . . .
C12A C 0.7833(5) 0.6478(3) 0.87121(18) 0.0571(12) Uani 1 1 d . . . . .
H12A H 0.841941 0.666169 0.843562 0.069 Uiso 1 1 calc R . . . .
C2A C 0.3690(5) 0.6805(3) 0.74802(19) 0.0583(13) Uani 1 1 d . . . . .
H2A H 0.427696 0.696684 0.720038 0.070 Uiso 1 1 calc R . . . .
C9 C 0.7227(6) 0.5741(3) 0.32337(19) 0.0618(13) Uani 1 1 d . . . . .
H9 H 0.778715 0.553973 0.295241 0.074 Uiso 1 1 calc R . . . .
C5 C 1.1446(5) 0.6125(3) 0.4484(2) 0.0635(13) Uani 1 1 d . . . . .
H5 H 1.205001 0.595629 0.421063 0.076 Uiso 1 1 calc R . . . .
C11 C 0.4957(5) 0.6123(3) 0.3556(2) 0.0637(13) Uani 1 1 d . . . . .
H11 H 0.397977 0.618057 0.349105 0.076 Uiso 1 1 calc R . . . .
C9A C 0.6137(6) 0.5943(3) 0.95434(18) 0.0644(14) Uani 1 1 d . . . . .
H9A H 0.556852 0.576672 0.982660 0.077 Uiso 1 1 calc R . . . .
C5A C 0.1920(5) 0.6322(4) 0.8296(2) 0.0649(14) Uani 1 1 d . . . . .
H5A H 0.131743 0.616154 0.857074 0.078 Uiso 1 1 calc R . . . .
C11A C 0.8414(5) 0.6254(4) 0.92139(19) 0.0672(14) Uani 1 1 d . . . . .
H11A H 0.939505 0.628282 0.927400 0.081 Uiso 1 1 calc R . . . .
C4 C 1.2008(5) 0.6331(4) 0.4990(2) 0.0722(15) Uani 1 1 d . . . . .
H4 H 1.298603 0.630811 0.506061 0.087 Uiso 1 1 calc R . . . .
C10 C 0.5796(6) 0.5807(4) 0.31425(19) 0.0686(14) Uani 1 1 d . . . . .
H10 H 0.538361 0.563951 0.280410 0.082 Uiso 1 1 calc R . . . .
C10A C 0.7574(6) 0.5983(4) 0.96375(19) 0.0735(15) Uani 1 1 d . . . . .
H10A H 0.798239 0.583155 0.997865 0.088 Uiso 1 1 calc R . . . .
C3A C 0.2256(5) 0.6774(4) 0.7381(2) 0.0707(14) Uani 1 1 d . . . . .
H3A H 0.187336 0.691315 0.703464 0.085 Uiso 1 1 calc R . . . .
C3 C 1.1110(5) 0.6576(4) 0.5399(2) 0.0669(14) Uani 1 1 d . . . . .
H3 H 1.149119 0.671249 0.574573 0.080 Uiso 1 1 calc R . . . .
C20A C 0.9536(5) 0.8706(3) 0.63034(19) 0.0784(16) Uani 1 1 d . . . . .
H20A H 1.013984 0.873149 0.600163 0.118 Uiso 1 1 calc GR . . . .
H20B H 0.998790 0.905780 0.660736 0.118 Uiso 1 1 calc GR . . . .
H20C H 0.864750 0.903532 0.620603 0.118 Uiso 1 1 calc GR . . . .
C4A C 0.1357(5) 0.6535(4) 0.7796(2) 0.0782(16) Uani 1 1 d . . . . .
H4A H 0.037779 0.652167 0.772811 0.094 Uiso 1 1 calc R . . . .
C20 C 0.3974(6) 0.8858(4) 0.64232(19) 0.0815(17) Uani 1 1 d . . . . .
H20D H 0.354703 0.919404 0.610949 0.122 Uiso 1 1 calc GR . . . .
H20E H 0.487585 0.917003 0.651650 0.122 Uiso 1 1 calc GR . . . .
H20F H 0.336337 0.892672 0.672127 0.122 Uiso 1 1 calc GR . . . .

loop_
_atom_site_aniso_label
_atom_site_aniso_U_11
_atom_site_aniso_U_22
_atom_site_aniso_U_33
_atom_site_aniso_U_23
_atom_site_aniso_U_13
_atom_site_aniso_U_12
O2A 0.078(2) 0.054(2) 0.0538(18) 0.0047(15) 0.0311(17) -0.0057(17)
O2 0.080(2) 0.067(2) 0.058(2) 0.0045(17) 0.0344(18) 0.0194(18)
O1 0.075(2) 0.078(2) 0.066(2) -0.0034(18) 0.0340(19) 0.0187(19)
N1 0.035(2) 0.049(2) 0.045(2) -0.0040(17) 0.0066(18) 0.0040(17)
N1A 0.048(2) 0.056(2) 0.038(2) 0.0085(17) 0.0105(18) -0.0054(18)
O1A 0.087(2) 0.080(2) 0.066(2) 0.0001(18) 0.042(2) -0.0151(19)
C14 0.036(2) 0.044(3) 0.038(2) 0.000(2) 0.005(2) 0.007(2)
C17A 0.047(3) 0.043(3) 0.036(2) 0.004(2) 0.010(2) 0.000(2)
C14A 0.044(3) 0.046(3) 0.036(2) 0.004(2) 0.007(2) -0.003(2)
C1 0.042(3) 0.037(2) 0.051(3) 0.000(2) 0.008(2) 0.002(2)
C13 0.047(3) 0.033(2) 0.047(3) 0.002(2) 0.006(2) 0.003(2)
C17 0.044(3) 0.053(3) 0.038(2) 0.002(2) 0.005(2) 0.013(2)
C6A 0.050(3) 0.036(2) 0.059(3) -0.003(2) 0.020(3) -0.002(2)
C15 0.045(3) 0.039(2) 0.055(3) 0.001(2) 0.009(2) 0.005(2)
C1A 0.047(3) 0.041(2) 0.050(3) -0.001(2) 0.009(2) 0.000(2)
C13A 0.060(3) 0.038(2) 0.043(3) 0.000(2) 0.013(2) -0.006(2)
C16A 0.060(3) 0.040(3) 0.046(3) 0.000(2) 0.016(2) 0.004(2)
C15A 0.054(3) 0.036(2) 0.052(3) 0.005(2) 0.009(2) -0.003(2)
C7 0.060(3) 0.035(3) 0.058(3) 0.003(2) 0.019(3) 0.006(2)
C18A 0.062(3) 0.037(2) 0.043(3) 0.000(2) 0.011(2) -0.007(2)
C6 0.042(3) 0.037(2) 0.062(3) 0.001(2) 0.013(2) 0.005(2)
C16 0.048(3) 0.048(3) 0.054(3) 0.009(2) 0.014(2) 0.003(2)
C19A 0.059(3) 0.048(3) 0.045(3) -0.002(2) 0.017(2) 0.002(2)
C8A 0.064(3) 0.034(2) 0.041(3) -0.005(2) 0.010(2) -0.010(2)
C8 0.057(3) 0.033(2) 0.049(3) 0.003(2) 0.014(2) 0.007(2)
C7A 0.071(3) 0.035(2) 0.051(3) -0.007(2) 0.025(3) -0.008(2)
C18 0.061(3) 0.037(2) 0.051(3) 0.002(2) 0.012(2) 0.009(2)
C12 0.049(3) 0.050(3) 0.054(3) 0.002(2) 0.005(2) 0.003(2)
C2 0.047(3) 0.060(3) 0.060(3) -0.007(2) 0.005(2) 0.002(2)
C19 0.053(3) 0.044(3) 0.050(3) 0.006(2) 0.016(2) 0.003(2)
C12A 0.057(3) 0.064(3) 0.051(3) 0.008(2) 0.008(2) -0.009(2)
C2A 0.055(3) 0.065(3) 0.056(3) 0.006(2) 0.007(3) 0.003(2)
C9 0.077(4) 0.059(3) 0.050(3) -0.002(2) 0.012(3) 0.005(3)
C5 0.048(3) 0.056(3) 0.088(4) -0.002(3) 0.019(3) 0.007(2)
C11 0.057(3) 0.065(3) 0.068(4) 0.001(3) -0.004(3) 0.003(3)
C9A 0.096(4) 0.057(3) 0.041(3) -0.003(2) 0.015(3) -0.018(3)
C5A 0.050(3) 0.059(3) 0.088(4) 0.004(3) 0.024(3) 0.002(3)
C11A 0.073(3) 0.070(3) 0.058(3) 0.006(3) -0.006(3) -0.008(3)
C4 0.039(3) 0.074(4) 0.103(4) -0.014(3) -0.001(3) 0.007(3)
C10 0.078(4) 0.075(4) 0.052(3) -0.006(3) -0.010(3) 0.001(3)
C10A 0.104(5) 0.073(4) 0.042(3) 0.005(3) -0.011(3) -0.021(3)
C3A 0.060(3) 0.079(4) 0.073(4) 0.011(3) -0.006(3) 0.004(3)
C3 0.050(3) 0.073(3) 0.076(4) -0.015(3) -0.007(3) 0.003(3)
C20A 0.104(4) 0.060(3) 0.075(3) 0.013(3) 0.038(3) -0.019(3)
C4A 0.049(3) 0.087(4) 0.100(5) 0.011(3) 0.011(3) -0.001(3)
C20 0.104(4) 0.073(4) 0.071(3) -0.002(3) 0.034(3) 0.032(3)

loop_
_atom_type_symbol
_atom_type_description
_atom_type_scat_dispersion_real
_atom_type_scat_dispersion_imag
_atom_type_scat_source
C C 0.0033 0.0016 'International Tables Vol C Tables 4.2.6.8 and 6.1.1.4'
H H 0.0000 0.0000 'International Tables Vol C Tables 4.2.6.8 and 6.1.1.4'
N N 0.0061 0.0033 'International Tables Vol C Tables 4.2.6.8 and 6.1.1.4'
O O 0.0106 0.0060 'International Tables Vol C Tables 4.2.6.8 and 6.1.1.4'

loop_
_geom_angle_atom_site_label_1
_geom_angle_atom_site_label_2
_geom_angle_atom_site_label_3
_geom_angle
_geom_angle_site_symmetry_1
_geom_angle_site_symmetry_3
_geom_angle_publ_flag
C17A O2A C20A 118.1(3) . . ?
C17 O2 C20 118.0(3) . . ?
C1 N1 C14 119.2(3) . . ?
C13 N1 C14 119.6(3) . . ?
C13 N1 C1 121.1(3) . . ?
C1A N1A C14A 119.3(3) . . ?
C1A N1A C13A 122.0(3) . . ?
C13A N1A C14A 118.7(3) . . ?
C15 C14 N1 120.1(3) . . ?
C19 C14 N1 119.8(3) . . ?
C19 C14 C15 120.2(4) . . ?
O2A C17A C16A 115.5(3) . . ?
O2A C17A C18A 124.3(4) . . ?
C16A C17A C18A 120.2(3) . . ?
C15A C14A N1A 120.0(4) . . ?
C19A C14A N1A 120.2(4) . . ?
C19A C14A C15A 119.8(4) . . ?
N1 C1 C6 120.8(4) . . ?
N1 C1 C2 120.7(4) . . ?
C2 C1 C6 118.6(4) . . ?
N1 C13 C8 120.5(4) . . ?
N1 C13 C12 120.9(4) . . ?
C12 C13 C8 118.6(4) . . ?
O2 C17 C16 115.2(4) . . ?
O2 C17 C18 124.9(4) . . ?
C18 C17 C16 119.9(4) . . ?
C1A C6A C7A 120.5(4) . . ?
C5A C6A C1A 118.8(4) . . ?
C5A C6A C7A 120.7(4) . . ?
C14 C15 H15 120.2 . . ?
C16 C15 C14 119.5(4) . . ?
C16 C15 H15 120.2 . . ?
N1A C1A C6A 120.3(4) . . ?
N1A C1A C2A 120.9(4) . . ?
C2A C1A C6A 118.9(4) . . ?
N1A C13A C8A 119.6(4) . . ?
N1A C13A C12A 121.8(4) . . ?
C12A C13A C8A 118.6(4) . . ?
C17A C16A H16A 120.2 . . ?
C17A C16A C15A 119.5(4) . . ?
C15A C16A H16A 120.2 . . ?
C14A C15A C16A 120.6(4) . . ?
C14A C15A H15A 119.7 . . ?
C16A C15A H15A 119.7 . . ?
O1 C7 C6 122.2(4) . . ?
O1 C7 C8 121.5(4) . . ?
C6 C7 C8 116.3(4) . . ?
C17A C18A H18A 120.1 . . ?
C17A C18A C19A 119.9(4) . . ?
C19A C18A H18A 120.1 . . ?
C1 C6 C7 120.7(4) . . ?
C5 C6 C1 119.1(4) . . ?
C5 C6 C7 120.2(4) . . ?
C17 C16 H16 119.7 . . ?
C15 C16 C17 120.6(4) . . ?
C15 C16 H16 119.7 . . ?
C14A C19A C18A 120.0(4) . . ?
C14A C19A H19A 120.0 . . ?
C18A C19A H19A 120.0 . . ?
C13A C8A C7A 121.0(4) . . ?
C9A C8A C13A 118.9(4) . . ?
C9A C8A C7A 120.1(4) . . ?
C13 C8 C7 120.6(4) . . ?
C9 C8 C13 118.9(4) . . ?
C9 C8 C7 120.5(4) . . ?
O1A C7A C6A 121.3(5) . . ?
O1A C7A C8A 122.2(4) . . ?
C8A C7A C6A 116.5(4) . . ?
C17 C18 H18 120.2 . . ?
C17 C18 C19 119.6(4) . . ?
C19 C18 H18 120.2 . . ?
C13 C12 H12 119.7 . . ?
C11 C12 C13 120.6(4) . . ?
C11 C12 H12 119.7 . . ?
C1 C2 H2 119.7 . . ?
C3 C2 C1 120.6(4) . . ?
C3 C2 H2 119.7 . . ?
C14 C19 C18 120.2(4) . . ?
C14 C19 H19 119.9 . . ?
C18 C19 H19 119.9 . . ?
C13A C12A H12A 119.7 . . ?
C11A C12A C13A 120.5(4) . . ?
C11A C12A H12A 119.7 . . ?
C1A C2A H2A 119.6 . . ?
C3A C2A C1A 120.7(4) . . ?
C3A C2A H2A 119.6 . . ?
C8 C9 H9 119.2 . . ?
C10 C9 C8 121.5(4) . . ?
C10 C9 H9 119.2 . . ?
C6 C5 H5 119.2 . . ?
C4 C5 C6 121.5(4) . . ?
C4 C5 H5 119.2 . . ?
C12 C11 H11 119.6 . . ?
C12 C11 C10 120.8(5) . . ?
C10 C11 H11 119.6 . . ?
C8A C9A H9A 119.0 . . ?
C10A C9A C8A 121.9(4) . . ?
C10A C9A H9A 119.0 . . ?
C6A C5A H5A 119.1 . . ?
C4A C5A C6A 121.7(5) . . ?
C4A C5A H5A 119.1 . . ?
C12A C11A H11A 119.3 . . ?
C12A C11A C10A 121.4(5) . . ?
C10A C11A H11A 119.3 . . ?
C5 C4 H4 120.3 . . ?
C5 C4 C3 119.3(5) . . ?
C3 C4 H4 120.3 . . ?
C9 C10 C11 119.6(5) . . ?
C9 C10 H10 120.2 . . ?
C11 C10 H10 120.2 . . ?
C9A C10A C11A 118.7(5) . . ?
C9A C10A H10A 120.7 . . ?
C11A C10A H10A 120.7 . . ?
C2A C3A H3A 119.8 . . ?
C2A C3A C4A 120.5(5) . . ?
C4A C3A H3A 119.8 . . ?
C2 C3 C4 120.9(5) . . ?
C2 C3 H3 119.5 . . ?
C4 C3 H3 119.5 . . ?
O2A C20A H20A 109.5 . . ?
O2A C20A H20B 109.5 . . ?
O2A C20A H20C 109.5 . . ?
H20A C20A H20B 109.5 . . ?
H20A C20A H20C 109.5 . . ?
H20B C20A H20C 109.5 . . ?
C5A C4A C3A 119.4(5) . . ?
C5A C4A H4A 120.3 . . ?
C3A C4A H4A 120.3 . . ?
O2 C20 H20D 109.5 . . ?
O2 C20 H20E 109.5 . . ?
O2 C20 H20F 109.5 . . ?
H20D C20 H20E 109.5 . . ?
H20D C20 H20F 109.5 . . ?
H20E C20 H20F 109.5 . . ?

loop_
_geom_bond_atom_site_label_1
_geom_bond_atom_site_label_2
_geom_bond_distance
_geom_bond_site_symmetry_2
_geom_bond_publ_flag
O2A C17A 1.366(4) . ?
O2A C20A 1.420(5) . ?
O2 C17 1.368(4) . ?
O2 C20 1.419(5) . ?
O1 C7 1.245(4) . ?
N1 C14 1.445(4) . ?
N1 C1 1.388(5) . ?
N1 C13 1.382(5) . ?
N1A C14A 1.446(4) . ?
N1A C1A 1.382(5) . ?
N1A C13A 1.389(5) . ?
O1A C7A 1.246(4) . ?
C14 C15 1.383(5) . ?
C14 C19 1.368(5) . ?
C17A C16A 1.374(5) . ?
C17A C18A 1.378(5) . ?
C14A C15A 1.378(5) . ?
C14A C19A 1.368(5) . ?
C1 C6 1.405(5) . ?
C1 C2 1.399(6) . ?
C13 C8 1.411(5) . ?
C13 C12 1.403(5) . ?
C17 C16 1.378(5) . ?
C17 C18 1.373(5) . ?
C6A C1A 1.405(5) . ?
C6A C7A 1.453(6) . ?
C6A C5A 1.395(6) . ?
C15 H15 0.9300 . ?
C15 C16 1.373(5) . ?
C1A C2A 1.392(6) . ?
C13A C8A 1.407(5) . ?
C13A C12A 1.402(6) . ?
C16A H16A 0.9300 . ?
C16A C15A 1.379(5) . ?
C15A H15A 0.9300 . ?
C7 C6 1.449(6) . ?
C7 C8 1.457(6) . ?
C18A H18A 0.9300 . ?
C18A C19A 1.387(5) . ?
C6 C5 1.394(6) . ?
C16 H16 0.9300 . ?
C19A H19A 0.9300 . ?
C8A C7A 1.451(6) . ?
C8A C9A 1.395(6) . ?
C8 C9 1.400(6) . ?
C18 H18 0.9300 . ?
C18 C19 1.391(5) . ?
C12 H12 0.9300 . ?
C12 C11 1.370(6) . ?
C2 H2 0.9300 . ?
C2 C3 1.364(6) . ?
C19 H19 0.9300 . ?
C12A H12A 0.9300 . ?
C12A C11A 1.361(6) . ?
C2A H2A 0.9300 . ?
C2A C3A 1.362(6) . ?
C9 H9 0.9300 . ?
C9 C10 1.359(6) . ?
C5 H5 0.9300 . ?
C5 C4 1.359(6) . ?
C11 H11 0.9300 . ?
C11 C10 1.384(6) . ?
C9A H9A 0.9300 . ?
C9A C10A 1.364(6) . ?
C5A H5A 0.9300 . ?
C5A C4A 1.348(6) . ?
C11A H11A 0.9300 . ?
C11A C10A 1.387(6) . ?
C4 H4 0.9300 . ?
C4 C3 1.386(6) . ?
C10 H10 0.9300 . ?
C10A H10A 0.9300 . ?
C3A H3A 0.9300 . ?
C3A C4A 1.396(6) . ?
C3 H3 0.9300 . ?
C20A H20A 0.9600 . ?
C20A H20B 0.9600 . ?
C20A H20C 0.9600 . ?
C4A H4A 0.9300 . ?
C20 H20D 0.9600 . ?
C20 H20E 0.9600 . ?
C20 H20F 0.9600 . ?
